data_4133763
loop_
_publ_author_name
'Campbell, Mark W.'
'Compton, Jordan S.'
'Kelly, Christopher B.'
'Molander, Gary A.'

_publ_section_title
;
 Three-Component Olefin Dicarbofunctionalization Enabled by
 Nickel/Photoredox Dual Catalysis.
;
_journal_issue 51
_journal_name_full 'Journal of the American Chemical Society'
_journal_page_first 20069
_journal_page_last 20078
_journal_paper_doi 10.1021/jacs.9b08282
_journal_volume 141
_journal_year 2019
_chemical_formula_moiety '2(C34 H18 F10 Ir N4), 2(F6 P), 3(C3 H6 O)'
_chemical_formula_sum 'C77 H54 F32 Ir2 N8 O3 P2'
_chemical_formula_weight 2193.62
_space_group_crystal_system triclinic
_space_group_IT_number 2
_space_group_name_Hall '-P 1'
_space_group_name_H-M_alt 'P -1'
_atom_sites_solution_hydrogens geom
_atom_sites_solution_primary dual
_audit_creation_date 2018-07-25
_audit_creation_method
;
Olex2 1.2-dev
(compiled 2018.07.05 svn.r3508 for OlexSys, GUI svn.r5529)
;
_cell_angle_alpha 72.640(2)
_cell_angle_beta 89.929(2)
_cell_angle_gamma 77.252(2)
_cell_formula_units_Z 1
_cell_length_a 11.4834(8)
_cell_length_b 13.1501(9)
_cell_length_c 14.4544(10)
_cell_measurement_reflns_used 9578
_cell_measurement_temperature 100
_cell_measurement_theta_max 27.59
_cell_measurement_theta_min 2.92
_cell_volume 2027.1(2)
_computing_cell_refinement 'Bruker SAINT v8.37A'
_computing_data_collection 'Bruker APEX3 v2016.1-0'
_computing_data_reduction 'Bruker SAINT v8.37A'
_computing_molecular_graphics 'Olex2 (Dolomanov et al., 2009)'
_computing_publication_material 'Olex2 (Dolomanov et al., 2009)'
_computing_structure_refinement 'ShelXL (Sheldrick, 2015)'
_computing_structure_solution 'ShelXT (Sheldrick, 2015)'
_diffrn_ambient_temperature 100
_diffrn_measured_fraction_theta_full 0.996
_diffrn_measured_fraction_theta_max 0.995
_diffrn_measurement_device 'CMOS area detector'
_diffrn_measurement_device_type 'Bruker D8QUEST'
_diffrn_measurement_method '\w and \f scans'
_diffrn_radiation_monochromator graphite
_diffrn_radiation_type MoK\a
_diffrn_radiation_wavelength 0.71073
_diffrn_reflns_av_R_equivalents 0.0356
_diffrn_reflns_av_unetI/netI 0.0262
_diffrn_reflns_Laue_measured_fraction_full 0.996
_diffrn_reflns_Laue_measured_fraction_max 0.995
_diffrn_reflns_limit_h_max 14
_diffrn_reflns_limit_h_min -14
_diffrn_reflns_limit_k_max 17
_diffrn_reflns_limit_k_min -17
_diffrn_reflns_limit_l_max 18
_diffrn_reflns_limit_l_min -18
_diffrn_reflns_number 51347
_diffrn_reflns_point_group_measured_fraction_full 0.996
_diffrn_reflns_point_group_measured_fraction_max 0.995
_diffrn_reflns_theta_full 25.242
_diffrn_reflns_theta_max 27.587
_diffrn_reflns_theta_min 2.920
_diffrn_source 'sealed tube'
_exptl_absorpt_coefficient_mu 3.445
_exptl_absorpt_correction_T_max 0.7456
_exptl_absorpt_correction_T_min 0.6399
_exptl_absorpt_correction_type multi-scan
_exptl_absorpt_process_details 'SADABS v2014/5'
_exptl_crystal_colour 'light yellow'
_exptl_crystal_density_diffrn 1.797
_exptl_crystal_description irregular
_exptl_crystal_F_000 1068
_exptl_crystal_size_max 0.30
_exptl_crystal_size_mid 0.25
_exptl_crystal_size_min 0.20
_refine_diff_density_max 3.985
_refine_diff_density_min -2.210
_refine_diff_density_rms 0.190
_refine_ls_extinction_method none
_refine_ls_goodness_of_fit_ref 1.275
_refine_ls_hydrogen_treatment constr
_refine_ls_matrix_type full
_refine_ls_number_parameters 565
_refine_ls_number_reflns 9324
_refine_ls_number_restraints 0
_refine_ls_restrained_S_all 1.275
_refine_ls_R_factor_all 0.0532
_refine_ls_R_factor_gt 0.0478
_refine_ls_shift/su_max 0.001
_refine_ls_shift/su_mean 0.000
_refine_ls_structure_factor_coef Fsqd
_refine_ls_weighting_details 'w=1/[\s^2^(Fo^2^)+(0.0001P)^2^+28.5043P] where P=(Fo^2^+2Fc^2^)/3'
_refine_ls_weighting_scheme calc
_refine_ls_wR_factor_gt 0.1216
_refine_ls_wR_factor_ref 0.1246
_reflns_number_gt 8590
_reflns_number_total 9324
_reflns_threshold_expression 'I > 2\s(I)'
_cod_data_source_file ja9b08282_si_002.cif
_cod_data_source_block 9239
_cod_depositor_comments 'Adding full bibliography for 4133761--4133763.cif.'
_cod_database_code 4133763
_shelx_shelxl_version_number 2017/1
_shelx_estimated_absorpt_t_max 0.546
_shelx_estimated_absorpt_t_min 0.425

loop_
_space_group_symop_operation_xyz
'x, y, z'
'-x, -y, -z'

loop_
_atom_site_label
_atom_site_type_symbol
_atom_site_fract_x
_atom_site_fract_y
_atom_site_fract_z
_atom_site_U_iso_or_equiv
_atom_site_adp_type
_atom_site_occupancy
_atom_site_site_symmetry_order
_atom_site_calc_flag
_atom_site_refinement_flags_posn
_atom_site_refinement_flags_occupancy
Ir1 Ir 0.26250(2) 0.31756(2) 0.29199(2) 0.01566(8) Uani 1 1 d . .
N1 N 0.1275(5) 0.4409(4) 0.3219(4) 0.0171(11) Uani 1 1 d . .
N2 N 0.3475(5) 0.3593(4) 0.4025(4) 0.0172(11) Uani 1 1 d . .
N3 N 0.2339(5) 0.1857(4) 0.4001(4) 0.0174(11) Uani 1 1 d . .
N4 N 0.2969(5) 0.4376(5) 0.1760(4) 0.0183(11) Uani 1 1 d . .
C1 C 0.0207(6) 0.4856(6) 0.2725(5) 0.0206(13) Uani 1 1 d . .
H1 H -0.000460 0.456881 0.223479 0.027 Uiso 1 1 calc R .
C2 C -0.0598(7) 0.5714(6) 0.2898(6) 0.0263(15) Uani 1 1 d . .
H2 H -0.134372 0.602102 0.252718 0.035 Uiso 1 1 calc R .
C3 C -0.0299(7) 0.6121(6) 0.3621(6) 0.0275(15) Uani 1 1 d . .
H3 H -0.084309 0.670751 0.375803 0.037 Uiso 1 1 calc R .
C4 C 0.0793(7) 0.5670(6) 0.4142(5) 0.0261(15) Uani 1 1 d . .
H4 H 0.100973 0.594508 0.463765 0.035 Uiso 1 1 calc R .
C5 C 0.1571(6) 0.4812(5) 0.3936(5) 0.0178(12) Uani 1 1 d . .
C6 C 0.2774(6) 0.4297(6) 0.4420(5) 0.0188(13) Uani 1 1 d . .
C7 C 0.3174(7) 0.4518(6) 0.5234(5) 0.0247(15) Uani 1 1 d . .
H7 H 0.266238 0.499603 0.551890 0.033 Uiso 1 1 calc R .
C8 C 0.4344(7) 0.4019(6) 0.5617(5) 0.0254(15) Uani 1 1 d . .
H8 H 0.463816 0.415333 0.617337 0.034 Uiso 1 1 calc R .
C9 C 0.5076(6) 0.3331(6) 0.5193(5) 0.0233(14) Uani 1 1 d . .
H9 H 0.588240 0.300296 0.543839 0.031 Uiso 1 1 calc R .
C10 C 0.4611(6) 0.3130(5) 0.4399(5) 0.0199(13) Uani 1 1 d . .
H10 H 0.510828 0.264816 0.410873 0.026 Uiso 1 1 calc R .
C11 C 0.1421(6) 0.1901(6) 0.4582(5) 0.0189(13) Uani 1 1 d . .
H11 H 0.083844 0.256949 0.447473 0.025 Uiso 1 1 calc R .
C12 C 0.1313(6) 0.0996(6) 0.5328(5) 0.0205(13) Uani 1 1 d . .
C13 C 0.2147(7) 0.0011(6) 0.5493(5) 0.0267(15) Uani 1 1 d . .
H13 H 0.209031 -0.061318 0.601553 0.036 Uiso 1 1 calc R .
C14 C 0.3058(7) -0.0038(6) 0.4877(6) 0.0280(16) Uani 1 1 d . .
H14 H 0.362533 -0.071133 0.496444 0.037 Uiso 1 1 calc R .
C15 C 0.3161(6) 0.0888(5) 0.4126(5) 0.0197(13) Uani 1 1 d . .
C16 C 0.4063(6) 0.0956(6) 0.3416(5) 0.0198(13) Uani 1 1 d . .
C17 C 0.4972(7) 0.0088(6) 0.3344(6) 0.0262(15) Uani 1 1 d . .
C18 C 0.5776(7) 0.0189(6) 0.2636(6) 0.0296(16) Uani 1 1 d . .
H18 H 0.638926 -0.041478 0.260573 0.039 Uiso 1 1 calc R .
C19 C 0.5643(7) 0.1217(6) 0.1971(5) 0.0269(15) Uani 1 1 d . .
C20 C 0.4772(6) 0.2117(6) 0.2005(5) 0.0229(14) Uani 1 1 d . .
H20 H 0.472641 0.281081 0.153687 0.030 Uiso 1 1 calc R .
C21 C 0.3961(6) 0.2003(5) 0.2728(5) 0.0179(13) Uani 1 1 d . .
C22 C 0.0304(7) 0.1043(6) 0.5984(5) 0.0247(15) Uani 1 1 d . .
C23 C 0.3708(6) 0.5035(5) 0.1808(5) 0.0185(13) Uani 1 1 d . .
H23 H 0.411320 0.492819 0.241415 0.025 Uiso 1 1 calc R .
C24 C 0.3892(6) 0.5856(6) 0.1008(5) 0.0240(14) Uani 1 1 d . .
C25 C 0.3301(7) 0.6002(6) 0.0119(5) 0.0276(16) Uani 1 1 d . .
H25 H 0.341628 0.655920 -0.044317 0.037 Uiso 1 1 calc R .
C26 C 0.2560(7) 0.5347(6) 0.0060(5) 0.0281(16) Uani 1 1 d . .
H26 H 0.214822 0.545663 -0.054348 0.037 Uiso 1 1 calc R .
C27 C 0.2395(6) 0.4507(6) 0.0884(5) 0.0218(14) Uani 1 1 d . .
C28 C 0.1688(6) 0.3705(6) 0.0935(5) 0.0236(14) Uani 1 1 d . .
C29 C 0.1037(7) 0.3632(7) 0.0160(6) 0.0317(17) Uani 1 1 d . .
C30 C 0.0374(8) 0.2854(7) 0.0262(6) 0.0363(19) Uani 1 1 d . .
H30 H -0.007001 0.281840 -0.027782 0.048 Uiso 1 1 calc R .
C31 C 0.0379(7) 0.2135(7) 0.1169(6) 0.0321(17) Uani 1 1 d . .
C32 C 0.1024(6) 0.2142(7) 0.1975(5) 0.0259(15) Uani 1 1 d . .
H32 H 0.102000 0.161544 0.258954 0.034 Uiso 1 1 calc R .
C33 C 0.1675(6) 0.2936(6) 0.1866(5) 0.0198(13) Uani 1 1 d . .
C34 C 0.4720(7) 0.6556(6) 0.1088(5) 0.0283(16) Uani 1 1 d . .
F1 F -0.0292(5) 0.0269(4) 0.6026(4) 0.0431(13) Uani 1 1 d . .
F2 F 0.0701(5) 0.0883(5) 0.6898(3) 0.0496(14) Uani 1 1 d . .
F3 F -0.0489(4) 0.1993(4) 0.5720(4) 0.0368(11) Uani 1 1 d . .
F4 F 0.5108(4) -0.0922(4) 0.3994(4) 0.0371(11) Uani 1 1 d . .
F5 F 0.6415(4) 0.1359(4) 0.1265(3) 0.0364(11) Uani 1 1 d . .
F6 F 0.5293(5) 0.6254(4) 0.1952(4) 0.0460(14) Uani 1 1 d . .
F7 F 0.4118(5) 0.7609(4) 0.0914(4) 0.0426(12) Uani 1 1 d . .
F8 F 0.5538(5) 0.6580(5) 0.0429(4) 0.0461(13) Uani 1 1 d . .
F9 F 0.1034(5) 0.4333(4) -0.0737(3) 0.0469(14) Uani 1 1 d . .
F10 F -0.0253(5) 0.1358(5) 0.1278(4) 0.0518(15) Uani 1 1 d . .
P1 P 0.77550(19) 0.31570(17) 0.32440(16) 0.0305(4) Uani 1 1 d . .
F11 F 0.8192(5) 0.3849(5) 0.2261(3) 0.0437(13) Uani 1 1 d . .
F12 F 0.7328(5) 0.2459(4) 0.4247(4) 0.0456(14) Uani 1 1 d . .
F13 F 0.6987(6) 0.2663(6) 0.2669(5) 0.069(2) Uani 1 1 d . .
F14 F 0.6653(5) 0.4150(4) 0.3203(4) 0.0479(13) Uani 1 1 d . .
F15 F 0.8536(5) 0.3643(4) 0.3859(3) 0.0381(11) Uani 1 1 d . .
F16 F 0.8895(5) 0.2168(4) 0.3348(5) 0.0487(14) Uani 1 1 d . .
O1 O 0.7801(13) 0.8238(9) 0.1611(8) 0.069(5) Uani 0.5 1 d . P
C35 C 0.7656(8) 0.8889(7) 0.0805(8) 0.033(4) Uani 0.5 1 d G P
C36 C 0.6670(15) 0.8953(16) 0.0086(12) 0.071(7) Uani 0.5 1 d G P
H36a H 0.670089 0.952804 -0.052137 0.106 Uiso 0.5 1 calc R P
H36b H 0.677600 0.824803 -0.004163 0.106 Uiso 0.5 1 calc R P
H36c H 0.589307 0.912393 0.035518 0.106 Uiso 0.5 1 calc R P
C37 C 0.8450(13) 0.9682(11) 0.0463(10) 0.039(4) Uani 0.5 1 d G P
H37a H 0.818984 1.013759 -0.020671 0.058 Uiso 0.5 1 calc R P
H37b H 0.839731 1.014914 0.088438 0.058 Uiso 0.5 1 calc R P
H37c H 0.928017 0.927322 0.048756 0.058 Uiso 0.5 1 calc R P
O2 O 0.2962(6) 0.6794(5) 0.3083(4) 0.0505(17) Uani 1 1 d . .
C38 C 0.2373(4) 0.7644(4) 0.2545(3) 0.043(2) Uani 1 1 d G .
C39 C 0.2561(9) 0.8740(5) 0.2555(7) 0.056(3) Uani 1 1 d G .
H39a H 0.200064 0.932546 0.206857 0.084 Uiso 1 1 calc R .
H39b H 0.242181 0.882361 0.320000 0.084 Uiso 1 1 calc R .
H39c H 0.338412 0.878434 0.240213 0.084 Uiso 1 1 calc R .
C40 C 0.1410(7) 0.7666(7) 0.1826(6) 0.055(3) Uani 1 1 d G .
H40a H 0.103733 0.842706 0.145891 0.083 Uiso 1 1 calc R .
H40b H 0.176385 0.727324 0.137668 0.083 Uiso 1 1 calc R .
H40c H 0.080158 0.731254 0.217457 0.083 Uiso 1 1 calc R .

loop_
_atom_site_aniso_label
_atom_site_aniso_U_11
_atom_site_aniso_U_22
_atom_site_aniso_U_33
_atom_site_aniso_U_23
_atom_site_aniso_U_13
_atom_site_aniso_U_12
Ir1 0.01686(12) 0.01657(12) 0.01365(12) -0.00384(9) 0.00014(8) -0.00511(9)
N1 0.020(3) 0.016(3) 0.015(3) -0.003(2) 0.000(2) -0.005(2)
N2 0.019(3) 0.017(3) 0.017(3) -0.005(2) -0.002(2) -0.007(2)
N3 0.021(3) 0.016(3) 0.015(3) -0.002(2) -0.001(2) -0.006(2)
N4 0.018(3) 0.020(3) 0.015(3) -0.004(2) 0.001(2) -0.002(2)
C1 0.019(3) 0.024(3) 0.018(3) -0.003(3) 0.001(2) -0.007(3)
C2 0.021(3) 0.027(4) 0.030(4) -0.009(3) -0.002(3) -0.004(3)
C3 0.024(4) 0.024(4) 0.035(4) -0.013(3) 0.003(3) -0.002(3)
C4 0.031(4) 0.023(3) 0.024(4) -0.009(3) -0.005(3) -0.004(3)
C5 0.019(3) 0.018(3) 0.018(3) -0.006(2) 0.001(2) -0.006(2)
C6 0.020(3) 0.023(3) 0.016(3) -0.007(3) 0.003(2) -0.009(3)
C7 0.027(4) 0.028(4) 0.024(3) -0.016(3) -0.001(3) -0.006(3)
C8 0.026(4) 0.033(4) 0.019(3) -0.009(3) -0.005(3) -0.010(3)
C9 0.022(3) 0.025(3) 0.024(3) -0.006(3) -0.004(3) -0.009(3)
C10 0.018(3) 0.018(3) 0.022(3) -0.003(3) -0.001(3) -0.004(2)
C11 0.019(3) 0.020(3) 0.019(3) -0.006(3) 0.003(2) -0.008(3)
C12 0.021(3) 0.022(3) 0.019(3) -0.005(3) 0.000(3) -0.008(3)
C13 0.030(4) 0.021(3) 0.025(4) 0.002(3) 0.003(3) -0.009(3)
C14 0.027(4) 0.018(3) 0.034(4) -0.001(3) 0.006(3) -0.005(3)
C15 0.019(3) 0.019(3) 0.019(3) -0.002(3) -0.002(3) -0.005(3)
C16 0.018(3) 0.022(3) 0.020(3) -0.008(3) 0.000(3) -0.004(3)
C17 0.026(4) 0.019(3) 0.030(4) -0.002(3) 0.002(3) -0.006(3)
C18 0.028(4) 0.024(4) 0.032(4) -0.008(3) 0.003(3) 0.002(3)
C19 0.025(4) 0.034(4) 0.025(4) -0.013(3) 0.009(3) -0.009(3)
C20 0.021(3) 0.026(4) 0.021(3) -0.005(3) 0.001(3) -0.007(3)
C21 0.017(3) 0.020(3) 0.020(3) -0.007(3) 0.000(2) -0.008(2)
C22 0.030(4) 0.024(3) 0.022(3) -0.007(3) 0.009(3) -0.012(3)
C23 0.019(3) 0.016(3) 0.020(3) -0.004(2) 0.004(2) -0.003(2)
C24 0.023(3) 0.023(3) 0.024(3) -0.004(3) 0.009(3) -0.007(3)
C25 0.033(4) 0.025(4) 0.019(3) 0.000(3) 0.005(3) -0.005(3)
C26 0.040(4) 0.028(4) 0.013(3) -0.004(3) 0.000(3) -0.003(3)
C27 0.025(3) 0.023(3) 0.015(3) -0.004(3) 0.001(3) -0.004(3)
C28 0.022(3) 0.027(4) 0.019(3) -0.007(3) -0.002(3) -0.002(3)
C29 0.032(4) 0.037(4) 0.023(4) -0.008(3) -0.007(3) -0.005(3)
C30 0.036(4) 0.044(5) 0.033(4) -0.017(4) -0.011(3) -0.009(4)
C31 0.027(4) 0.045(5) 0.036(4) -0.023(4) 0.002(3) -0.018(3)
C32 0.021(3) 0.036(4) 0.024(4) -0.015(3) 0.002(3) -0.009(3)
C33 0.016(3) 0.030(4) 0.016(3) -0.011(3) 0.002(2) -0.005(3)
C34 0.037(4) 0.023(4) 0.024(4) -0.001(3) 0.010(3) -0.013(3)
F1 0.041(3) 0.038(3) 0.063(3) -0.022(3) 0.027(3) -0.025(2)
F2 0.042(3) 0.083(4) 0.020(2) -0.013(3) 0.007(2) -0.009(3)
F3 0.038(3) 0.026(2) 0.040(3) -0.002(2) 0.014(2) -0.003(2)
F4 0.036(3) 0.021(2) 0.044(3) 0.001(2) 0.010(2) -0.0005(19)
F5 0.032(2) 0.039(3) 0.034(3) -0.009(2) 0.017(2) -0.003(2)
F6 0.059(3) 0.046(3) 0.033(3) 0.003(2) -0.007(2) -0.033(3)
F7 0.048(3) 0.024(2) 0.054(3) -0.007(2) 0.008(3) -0.012(2)
F8 0.044(3) 0.056(3) 0.049(3) -0.022(3) 0.025(3) -0.026(3)
F9 0.068(4) 0.049(3) 0.020(2) -0.002(2) -0.017(2) -0.018(3)
F10 0.054(3) 0.073(4) 0.049(3) -0.029(3) 0.000(3) -0.044(3)
P1 0.0302(10) 0.0300(10) 0.0373(11) -0.0130(9) 0.0097(9) -0.0157(8)
F11 0.047(3) 0.067(4) 0.024(2) -0.010(2) 0.001(2) -0.033(3)
F12 0.042(3) 0.029(3) 0.059(3) -0.003(2) 0.028(3) -0.008(2)
F13 0.058(4) 0.096(5) 0.089(5) -0.059(4) 0.012(4) -0.049(4)
F14 0.046(3) 0.037(3) 0.049(3) -0.003(2) 0.001(3) 0.000(2)
F15 0.052(3) 0.040(3) 0.025(2) -0.008(2) 0.000(2) -0.020(2)
F16 0.039(3) 0.043(3) 0.070(4) -0.024(3) 0.023(3) -0.014(2)
O1 0.097(13) 0.028(7) 0.072(11) -0.007(7) 0.034(10) -0.005(8)
C35 0.027(8) 0.025(8) 0.047(10) -0.022(7) 0.010(7) 0.008(6)
C36 0.048(13) 0.055(14) 0.12(2) -0.027(14) 0.011(14) -0.029(11)
C37 0.043(10) 0.036(9) 0.043(10) -0.018(8) 0.017(8) -0.014(8)
O2 0.054(4) 0.058(4) 0.041(4) -0.010(3) -0.002(3) -0.020(4)
C38 0.035(5) 0.057(6) 0.040(5) -0.018(5) 0.002(4) -0.010(4)
C39 0.064(7) 0.055(6) 0.058(7) -0.028(5) 0.005(5) -0.018(5)
C40 0.043(6) 0.072(8) 0.050(6) -0.020(5) -0.002(5) -0.010(5)

loop_
_atom_type_symbol
_atom_type_description
_atom_type_scat_dispersion_real
_atom_type_scat_dispersion_imag
_atom_type_scat_source
C C 0.0033 0.0016 'International Tables Vol C Tables 4.2.6.8 and 6.1.1.4'
H H 0.0000 0.0000 'International Tables Vol C Tables 4.2.6.8 and 6.1.1.4'
F F 0.0171 0.0103 'International Tables Vol C Tables 4.2.6.8 and 6.1.1.4'
Ir Ir -1.4442 7.9887 'International Tables Vol C Tables 4.2.6.8 and 6.1.1.4'
N N 0.0061 0.0033 'International Tables Vol C Tables 4.2.6.8 and 6.1.1.4'
O O 0.0106 0.0060 'International Tables Vol C Tables 4.2.6.8 and 6.1.1.4'
P P 0.1023 0.0942 'International Tables Vol C Tables 4.2.6.8 and 6.1.1.4'

loop_
_geom_angle_atom_site_label_1
_geom_angle_atom_site_label_2
_geom_angle_atom_site_label_3
_geom_angle
N1 Ir1 N2 76.4(2)
N3 Ir1 N1 98.2(2)
N3 Ir1 N2 86.8(2)
N4 Ir1 N1 87.1(2)
N4 Ir1 N2 97.4(2)
N4 Ir1 N3 173.9(2)
C21 Ir1 N1 175.9(2)
C21 Ir1 N2 99.6(2)
C21 Ir1 N3 80.4(2)
C21 Ir1 N4 94.6(2)
C21 Ir1 C33 86.8(3)
C33 Ir1 N1 97.2(2)
C33 Ir1 N2 173.4(3)
C33 Ir1 N3 95.5(3)
C33 Ir1 N4 80.7(3)
C1 N1 Ir1 125.1(5)
C1 N1 C5 118.5(6)
C5 N1 Ir1 116.3(4)
C6 N2 Ir1 116.1(4)
C6 N2 C10 119.2(6)
C10 N2 Ir1 124.4(5)
C11 N3 Ir1 124.1(5)
C11 N3 C15 120.0(6)
C15 N3 Ir1 115.9(4)
C23 N4 Ir1 124.2(4)
C23 N4 C27 119.5(6)
C27 N4 Ir1 116.3(5)
N1 C1 C2 122.7(7)
C1 C2 C3 118.7(7)
C4 C3 C2 119.5(7)
C3 C4 C5 119.4(7)
N1 C5 C4 121.1(6)
N1 C5 C6 114.9(6)
C4 C5 C6 124.0(6)
N2 C6 C5 115.7(6)
N2 C6 C7 121.6(6)
C7 C6 C5 122.7(6)
C8 C7 C6 118.3(7)
C9 C8 C7 120.1(6)
C8 C9 C10 118.5(7)
N2 C10 C9 122.2(7)
N3 C11 C12 121.2(6)
C11 C12 C13 120.3(7)
C11 C12 C22 121.5(6)
C13 C12 C22 118.2(6)
C14 C13 C12 118.2(7)
C13 C14 C15 120.9(7)
N3 C15 C14 119.4(6)
N3 C15 C16 113.6(6)
C14 C15 C16 127.0(6)
C17 C16 C15 125.9(6)
C17 C16 C21 118.7(6)
C21 C16 C15 115.5(6)
C18 C17 C16 123.5(7)
F4 C17 C16 120.5(7)
F4 C17 C18 115.9(7)
C17 C18 C19 116.3(7)
C18 C19 C20 123.3(7)
F5 C19 C18 118.5(7)
F5 C19 C20 118.2(7)
C19 C20 C21 119.8(7)
C16 C21 Ir1 114.5(5)
C20 C21 Ir1 127.1(5)
C20 C21 C16 118.4(6)
F1 C22 C12 112.1(6)
F1 C22 F2 106.1(6)
F2 C22 C12 111.4(6)
F3 C22 C12 113.3(6)
F3 C22 F1 107.1(6)
F3 C22 F2 106.4(6)
N4 C23 C24 122.3(6)
C23 C24 C25 118.5(7)
C23 C24 C34 120.7(7)
C25 C24 C34 120.8(6)
C26 C25 C24 119.8(7)
C25 C26 C27 120.7(7)
N4 C27 C26 119.1(7)
N4 C27 C28 113.2(6)
C26 C27 C28 127.7(7)
C29 C28 C27 125.5(7)
C29 C28 C33 118.2(7)
C33 C28 C27 116.3(6)
C30 C29 C28 122.5(8)
F9 C29 C28 120.4(7)
F9 C29 C30 117.1(7)
C31 C30 C29 117.4(7)
C30 C31 C32 123.5(7)
F10 C31 C30 118.2(7)
F10 C31 C32 118.3(8)
C33 C32 C31 118.5(7)
C28 C33 Ir1 113.4(5)
C32 C33 Ir1 126.7(5)
C32 C33 C28 119.9(6)
F6 C34 C24 113.6(6)
F6 C34 F7 106.7(7)
F6 C34 F8 107.8(7)
F7 C34 C24 110.9(7)
F8 C34 C24 112.0(6)
F8 C34 F7 105.4(6)
F11 P1 F12 179.2(3)
F11 P1 F14 90.9(3)
F11 P1 F15 90.2(3)
F11 P1 F16 90.7(3)
F12 P1 F15 89.0(3)
F13 P1 F11 91.2(3)
F13 P1 F12 89.6(4)
F13 P1 F14 91.5(4)
F13 P1 F15 178.5(4)
F13 P1 F16 91.7(4)
F14 P1 F12 89.3(3)
F14 P1 F15 88.7(3)
F14 P1 F16 176.3(3)
F16 P1 F12 89.0(3)
F16 P1 F15 88.0(3)
O1 C35 C36 121.8
O1 C35 C37 121.8
C37 C35 C36 116.3
O2 C38 C39 121.8
O2 C38 C40 121.8
C40 C38 C39 116.3

loop_
_geom_bond_atom_site_label_1
_geom_bond_atom_site_label_2
_geom_bond_distance
Ir1 N1 2.127(6)
Ir1 N2 2.138(5)
Ir1 N3 2.047(5)
Ir1 N4 2.038(6)
Ir1 C21 2.005(7)
Ir1 C33 2.013(7)
N1 C1 1.339(8)
N1 C5 1.371(8)
N2 C6 1.347(9)
N2 C10 1.349(8)
N3 C11 1.349(9)
N3 C15 1.371(9)
N4 C23 1.356(9)
N4 C27 1.374(8)
C1 C2 1.378(10)
C2 C3 1.383(10)
C3 C4 1.378(10)
C4 C5 1.383(10)
C5 C6 1.471(9)
C6 C7 1.394(9)
C7 C8 1.392(10)
C8 C9 1.377(11)
C9 C10 1.384(9)
C11 C12 1.376(9)
C12 C13 1.386(10)
C12 C22 1.499(10)
C13 C14 1.376(10)
C14 C15 1.396(9)
C15 C16 1.456(9)
C16 C17 1.395(10)
C16 C21 1.418(9)
C17 C18 1.374(11)
C17 F4 1.355(8)
C18 C19 1.381(11)
C19 C20 1.384(10)
C19 F5 1.349(8)
C20 C21 1.396(9)
C22 F1 1.333(8)
C22 F2 1.338(9)
C22 F3 1.323(9)
C23 C24 1.379(9)
C24 C25 1.394(10)
C24 C34 1.489(10)
C25 C26 1.356(11)
C26 C27 1.407(10)
C27 C28 1.451(10)
C28 C29 1.386(10)
C28 C33 1.424(10)
C29 C30 1.380(12)
C29 F9 1.348(9)
C30 C31 1.367(12)
C31 C32 1.386(10)
C31 F10 1.352(9)
C32 C33 1.385(10)
C34 F6 1.319(9)
C34 F7 1.353(9)
C34 F8 1.335(9)
P1 F11 1.589(5)
P1 F12 1.609(5)
P1 F13 1.571(6)
P1 F14 1.592(6)
P1 F15 1.612(5)
P1 F16 1.600(6)
O1 C35 1.2079
C35 C36 1.5088
C35 C37 1.5087
O2 C38 1.2078
C38 C39 1.5088
C38 C40 1.5088
